data_1542879
loop_
_publ_author_name
'Kharbach, Yassine'
'Kandri Rodi, Youssef'
'Capet, Fr\'ed\'eric'
'Essassi, El Mokhtar'
'El Ammari, Lahcen'

_publ_section_title
;
 5-Bromo-1-octylindoline-2,3-dione
;
_journal_issue 3
_journal_name_full IUCrData
_journal_page_first x160371
_journal_paper_doi 10.1107/S2414314616003710
_journal_volume 1
_journal_year 2016
_chemical_formula_iupac 'C16 H20 Br N O2'
_chemical_formula_moiety 'C16 H20 Br N O2'
_chemical_formula_sum 'C16 H20 Br N O2'
_chemical_formula_weight 338.24
_chemical_name_systematic
;
5-Bromo-1-octylindoline-2,3-dione
;
_space_group_crystal_system triclinic
_space_group_IT_number 2
_space_group_name_Hall '-P 1'
_space_group_name_H-M_alt 'P -1'
_symmetry_space_group_name_Hall '-P 1'
_symmetry_space_group_name_H-M 'P -1'
_atom_sites_solution_hydrogens geom
_audit_creation_method SHELXL-2014/7
_cell_angle_alpha 96.663(3)
_cell_angle_beta 90.728(3)
_cell_angle_gamma 95.393(3)
_cell_formula_units_Z 4
_cell_length_a 4.5284(2)
_cell_length_b 13.2044(6)
_cell_length_c 25.9133(11)
_cell_measurement_reflns_used 7501
_cell_measurement_temperature 100(2)
_cell_measurement_theta_max 28.288
_cell_measurement_theta_min 1.560
_cell_volume 1531.77(12)
_computing_cell_refinement
;
SAINT (Bruker, 2009)
;
_computing_data_collection
;
APEX2 (Bruker, 2009)
;
_computing_data_reduction
;
SAINT (Bruker, 2009)
;
_computing_molecular_graphics
;
ORTEPIII (Burnett & Johnson, 1996) and ORTEP-3 for Windows (Farrugia,
2012)
;
_computing_publication_material
;
PLATON (Spek, 2009) and publCIF (Westrip, 2010)
;
_computing_structure_refinement
;
SHELXL2014 (Sheldrick, 2015b)
;
_computing_structure_solution
;
SHELXT (Sheldrick, 2015a)
;
_diffrn_ambient_temperature 100(2)
_diffrn_measured_fraction_theta_full 0.999
_diffrn_measured_fraction_theta_max 0.992
_diffrn_measurement_device_type 'Bruker X8 APEX'
_diffrn_measurement_method '\f and \w scans'
_diffrn_radiation_monochromator graphite
_diffrn_radiation_source 'fine-focus sealed tube'
_diffrn_radiation_type MoK\a
_diffrn_radiation_wavelength 0.71073
_diffrn_reflns_av_R_equivalents 0.0348
_diffrn_reflns_limit_h_max 6
_diffrn_reflns_limit_h_min -6
_diffrn_reflns_limit_k_max 17
_diffrn_reflns_limit_k_min -17
_diffrn_reflns_limit_l_max 34
_diffrn_reflns_limit_l_min -34
_diffrn_reflns_number 32458
_diffrn_reflns_theta_full 25.242
_diffrn_reflns_theta_max 28.288
_diffrn_reflns_theta_min 1.560
_exptl_absorpt_coefficient_mu 2.685
_exptl_absorpt_correction_T_max 0.7457
_exptl_absorpt_correction_T_min 0.6493
_exptl_absorpt_correction_type multi-scan
_exptl_absorpt_process_details
;
(SADABS; Bruker, 2009)
;
_exptl_crystal_colour red
_exptl_crystal_density_diffrn 1.467
_exptl_crystal_description 'irregular shape'
_exptl_crystal_F_000 696
_exptl_crystal_size_max 0.130
_exptl_crystal_size_mid 0.120
_exptl_crystal_size_min 0.100
_refine_diff_density_max 0.411
_refine_diff_density_min -0.397
_refine_ls_extinction_method none
_refine_ls_goodness_of_fit_ref 1.216
_refine_ls_hydrogen_treatment constr
_refine_ls_matrix_type full
_refine_ls_number_parameters 363
_refine_ls_number_reflns 7501
_refine_ls_number_restraints 0
_refine_ls_restrained_S_all 1.216
_refine_ls_R_factor_all 0.0461
_refine_ls_R_factor_gt 0.0315
_refine_ls_shift/su_max 0.006
_refine_ls_shift/su_mean 0.001
_refine_ls_structure_factor_coef Fsqd
_refine_ls_weighting_details 'w=1/[\s^2^(Fo^2^)+(0.0287P)^2^] where P=(Fo^2^+2Fc^2^)/3'
_refine_ls_weighting_scheme calc
_refine_ls_wR_factor_gt 0.0669
_refine_ls_wR_factor_ref 0.0701
_reflns_number_gt 6054
_reflns_number_total 7501
_reflns_threshold_expression 'I > 2\s(I)'
_cod_data_source_file zq4002sup1.cif
_cod_data_source_block I
_cod_database_code 1542879
_shelx_space_group_comment
;
The symmetry employed for this shelxl refinement is uniquely defined
by the following loop, which should always be used as a source of
symmetry information in preference to the above space-group names.
They are only intended as comments.
;
_shelx_estimated_absorpt_t_min 0.722
_shelx_estimated_absorpt_t_max 0.775

loop_
_space_group_symop_operation_xyz
'x, y, z'
'-x, -y, -z'

loop_
_atom_site_type_symbol
_atom_site_label
_atom_site_fract_x
_atom_site_fract_y
_atom_site_fract_z
_atom_site_U_iso_or_equiv
_atom_site_adp_type
_atom_site_calc_flag
_atom_site_occupancy
Br Br1 0.33986(5) 0.53518(2) 0.43877(2) 0.02445(6) Uani d 1
Br Br2 0.95415(5) 0.09935(2) 0.08242(2) 0.02568(7) Uani d 1
C C1 0.4271(4) 0.66359(14) 0.35847(7) 0.0167(4) Uani d 1
H H1 0.2996 0.7066 0.3775 0.020 Uiso calc 1
C C2 0.4956(4) 0.57285(15) 0.37545(7) 0.0175(4) Uani d 1
C C3 0.6762(4) 0.50825(15) 0.34690(7) 0.0176(4) Uani d 1
H H3 0.7146 0.4455 0.3590 0.021 Uiso calc 1
C C4 0.8007(4) 0.53444(15) 0.30092(7) 0.0168(4) Uani d 1
H H4 0.9240 0.4906 0.2814 0.020 Uiso calc 1
C C5 0.7395(4) 0.62592(14) 0.28468(7) 0.0138(4) Uani d 1
C C6 0.5515(4) 0.68921(14) 0.31275(7) 0.0142(4) Uani d 1
C C7 0.5225(4) 0.77703(14) 0.28406(7) 0.0152(4) Uani d 1
C C8 0.7297(4) 0.76111(15) 0.23685(7) 0.0164(4) Uani d 1
C C9 1.0208(4) 0.62114(14) 0.19977(7) 0.0154(4) Uani d 1
H H9A 1.1547 0.5771 0.2152 0.018 Uiso calc 1
H H9B 1.1451 0.6742 0.1837 0.018 Uiso calc 1
C C10 0.8240(4) 0.55667(14) 0.15815(7) 0.0158(4) Uani d 1
H H10B 0.6973 0.6016 0.1417 0.019 Uiso calc 1
H H10A 0.6921 0.5063 0.1747 0.019 Uiso calc 1
C C11 0.9994(4) 0.49967(14) 0.11622(7) 0.0160(4) Uani d 1
H H11B 1.1389 0.5496 0.1009 0.019 Uiso calc 1
H H11A 1.1179 0.4518 0.1323 0.019 Uiso calc 1
C C12 0.7999(4) 0.43955(14) 0.07312(7) 0.0156(4) Uani d 1
H H12B 0.6498 0.3939 0.0889 0.019 Uiso calc 1
H H12A 0.6933 0.4882 0.0553 0.019 Uiso calc 1
C C13 0.9682(4) 0.37547(15) 0.03312(7) 0.0166(4) Uani d 1
H H13B 1.1101 0.4216 0.0159 0.020 Uiso calc 1
H H13A 1.0843 0.3297 0.0512 0.020 Uiso calc 1
C C14 0.7673(4) 0.31093(15) -0.00806(7) 0.0181(4) Uani d 1
H H14B 0.6475 0.3566 -0.0255 0.022 Uiso calc 1
H H14A 0.6289 0.2636 0.0091 0.022 Uiso calc 1
C C15 0.9363(4) 0.24857(15) -0.04907(7) 0.0211(4) Uani d 1
H H15B 1.0709 0.2959 -0.0670 0.025 Uiso calc 1
H H15A 1.0600 0.2041 -0.0316 0.025 Uiso calc 1
C C16 0.7334(5) 0.18244(17) -0.08919(8) 0.0283(5) Uani d 1
H H16A 0.6089 0.1321 -0.0721 0.042 Uiso calc 1
H H16C 0.8533 0.1467 -0.1154 0.042 Uiso calc 1
H H16B 0.6069 0.2258 -0.1061 0.042 Uiso calc 1
C C17 0.6291(4) 0.21003(15) 0.15971(7) 0.0168(4) Uani d 1
H H17 0.6944 0.2691 0.1438 0.020 Uiso calc 1
C C18 0.7167(4) 0.11479(15) 0.14196(7) 0.0170(4) Uani d 1
C C19 0.6272(4) 0.02868(15) 0.16610(7) 0.0169(4) Uani d 1
H H19 0.6949 -0.0354 0.1536 0.020 Uiso calc 1
C C20 0.4396(4) 0.03486(14) 0.20842(7) 0.0153(4) Uani d 1
H H20 0.3771 -0.0239 0.2249 0.018 Uiso calc 1
C C21 0.3485(4) 0.12914(14) 0.22545(7) 0.0136(4) Uani d 1
C C22 0.4430(4) 0.21578(14) 0.20151(7) 0.0149(4) Uani d 1
C C23 0.3020(4) 0.30251(15) 0.22828(7) 0.0170(4) Uani d 1
C C24 0.1096(4) 0.25545(15) 0.27056(7) 0.0176(4) Uani d 1
C C25 0.0036(4) 0.08215(14) 0.29796(7) 0.0148(4) Uani d 1
H H25A -0.0544 0.0170 0.2757 0.018 Uiso calc 1
H H25B -0.1806 0.1100 0.3110 0.018 Uiso calc 1
C C26 0.1880(4) 0.05958(14) 0.34417(7) 0.0126(4) Uani d 1
H H26A 0.2513 0.1243 0.3664 0.015 Uiso calc 1
H H26B 0.3682 0.0284 0.3316 0.015 Uiso calc 1
C C27 0.0073(4) -0.01333(14) 0.37592(7) 0.0142(4) Uani d 1
H H27B -0.1545 0.0229 0.3927 0.017 Uiso calc 1
H H27A -0.0855 -0.0719 0.3520 0.017 Uiso calc 1
C C28 0.1859(4) -0.05445(14) 0.41761(7) 0.0133(4) Uani d 1
H H28B 0.2807 0.0039 0.4415 0.016 Uiso calc 1
H H28A 0.3456 -0.0919 0.4009 0.016 Uiso calc 1
C C29 -0.0021(4) -0.12577(14) 0.44903(7) 0.0140(4) Uani d 1
H H29B -0.1616 -0.0881 0.4656 0.017 Uiso calc 1
H H29A -0.0976 -0.1837 0.4250 0.017 Uiso calc 1
C C30 0.1708(4) -0.16839(14) 0.49094(7) 0.0133(4) Uani d 1
H H30A 0.3237 -0.2091 0.4742 0.016 Uiso calc 1
H H30B 0.2745 -0.1105 0.5140 0.016 Uiso calc 1
C C31 -0.0209(4) -0.23528(15) 0.52385(7) 0.0157(4) Uani d 1
H H31A -0.1172 -0.2950 0.5011 0.019 Uiso calc 1
H H31B -0.1796 -0.1956 0.5393 0.019 Uiso calc 1
C C32 0.1519(4) -0.27373(15) 0.56740(7) 0.0202(4) Uani d 1
H H32A 0.3006 -0.3171 0.5524 0.030 Uiso calc 1
H H32C 0.0150 -0.3136 0.5880 0.030 Uiso calc 1
H H32B 0.2513 -0.2151 0.5898 0.030 Uiso calc 1
N N1 0.8458(3) 0.67046(11) 0.24066(6) 0.0152(3) Uani d 1
N N2 0.1553(3) 0.15416(12) 0.26640(6) 0.0143(3) Uani d 1
O O1 0.7723(3) 0.81734(10) 0.20352(5) 0.0234(3) Uani d 1
O O2 0.3696(3) 0.84731(10) 0.29132(5) 0.0209(3) Uani d 1
O O3 -0.0522(3) 0.30056(11) 0.30020(5) 0.0248(3) Uani d 1
O O4 0.3105(3) 0.39090(10) 0.22037(5) 0.0234(3) Uani d 1

loop_
_atom_site_aniso_label
_atom_site_aniso_U_11
_atom_site_aniso_U_22
_atom_site_aniso_U_33
_atom_site_aniso_U_12
_atom_site_aniso_U_13
_atom_site_aniso_U_23
Br1 0.03487(14) 0.02370(12) 0.01569(10) 0.00250(9) 0.00435(8) 0.00609(8)
Br2 0.02694(13) 0.03326(14) 0.01880(11) 0.00805(9) 0.00766(8) 0.00649(9)
C1 0.0176(10) 0.0166(10) 0.0153(9) 0.0029(8) -0.0007(7) -0.0021(8)
C2 0.0215(11) 0.0202(11) 0.0105(8) -0.0005(8) -0.0008(7) 0.0028(7)
C3 0.0226(11) 0.0127(10) 0.0174(9) 0.0014(8) -0.0050(8) 0.0023(8)
C4 0.0185(10) 0.0151(10) 0.0165(9) 0.0033(8) -0.0004(7) -0.0011(8)
C5 0.0150(10) 0.0139(10) 0.0116(8) -0.0011(8) -0.0034(7) -0.0004(7)
C6 0.0168(10) 0.0127(10) 0.0123(8) 0.0016(8) -0.0028(7) -0.0017(7)
C7 0.0187(10) 0.0136(10) 0.0123(9) -0.0001(8) -0.0029(7) -0.0006(7)
C8 0.0202(11) 0.0144(10) 0.0145(9) 0.0026(8) -0.0010(7) 0.0004(8)
C9 0.0151(10) 0.0175(10) 0.0141(9) 0.0046(8) 0.0040(7) 0.0009(7)
C10 0.0147(10) 0.0184(10) 0.0140(9) 0.0019(8) 0.0023(7) 0.0006(8)
C11 0.0156(10) 0.0184(10) 0.0141(9) 0.0028(8) 0.0016(7) 0.0013(8)
C12 0.0158(10) 0.0182(10) 0.0135(9) 0.0027(8) 0.0020(7) 0.0034(8)
C13 0.0155(10) 0.0192(11) 0.0151(9) 0.0035(8) 0.0023(7) 0.0000(8)
C14 0.0182(10) 0.0209(11) 0.0152(9) 0.0042(8) 0.0007(8) -0.0004(8)
C15 0.0207(11) 0.0238(12) 0.0177(10) 0.0043(9) -0.0002(8) -0.0036(8)
C16 0.0269(12) 0.0343(13) 0.0211(11) 0.0053(10) 0.0007(9) -0.0096(9)
C17 0.0159(10) 0.0180(10) 0.0178(9) -0.0002(8) -0.0013(7) 0.0089(8)
C18 0.0140(10) 0.0253(11) 0.0125(9) 0.0030(8) -0.0006(7) 0.0046(8)
C19 0.0177(10) 0.0185(11) 0.0148(9) 0.0039(8) -0.0037(7) 0.0018(8)
C20 0.0174(10) 0.0139(10) 0.0149(9) 0.0014(8) -0.0040(7) 0.0035(7)
C21 0.0126(10) 0.0180(10) 0.0109(8) 0.0016(8) -0.0017(7) 0.0046(7)
C22 0.0169(10) 0.0131(10) 0.0150(9) 0.0019(8) -0.0022(7) 0.0035(7)
C23 0.0199(11) 0.0151(10) 0.0165(9) 0.0019(8) -0.0013(8) 0.0041(8)
C24 0.0223(11) 0.0162(10) 0.0148(9) 0.0028(8) -0.0021(8) 0.0037(8)
C25 0.0147(10) 0.0152(10) 0.0148(9) -0.0008(8) -0.0009(7) 0.0050(7)
C26 0.0122(9) 0.0146(10) 0.0115(8) 0.0026(7) 0.0009(7) 0.0028(7)
C27 0.0132(10) 0.0174(10) 0.0129(8) 0.0019(8) 0.0019(7) 0.0049(7)
C28 0.0126(10) 0.0153(10) 0.0123(8) 0.0008(7) -0.0006(7) 0.0033(7)
C29 0.0138(10) 0.0152(10) 0.0131(8) 0.0004(8) -0.0009(7) 0.0033(7)
C30 0.0123(9) 0.0154(10) 0.0126(8) 0.0008(7) 0.0012(7) 0.0036(7)
C31 0.0167(10) 0.0174(10) 0.0133(9) 0.0010(8) -0.0007(7) 0.0039(7)
C32 0.0222(11) 0.0204(11) 0.0188(10) 0.0001(8) 0.0001(8) 0.0073(8)
N1 0.0189(9) 0.0138(9) 0.0136(7) 0.0037(7) 0.0028(6) 0.0019(6)
N2 0.0171(8) 0.0146(8) 0.0124(7) 0.0025(7) 0.0017(6) 0.0054(6)
O1 0.0322(9) 0.0197(8) 0.0205(7) 0.0067(6) 0.0043(6) 0.0081(6)
O2 0.0287(8) 0.0161(7) 0.0191(7) 0.0089(6) 0.0019(6) 0.0016(6)
O3 0.0343(9) 0.0221(8) 0.0203(7) 0.0114(7) 0.0086(6) 0.0043(6)
O4 0.0317(9) 0.0141(8) 0.0259(8) 0.0045(6) 0.0014(6) 0.0071(6)

loop_
_atom_type_symbol
_atom_type_description
_atom_type_scat_dispersion_real
_atom_type_scat_dispersion_imag
_atom_type_scat_source
C C 0.0033 0.0016 'International Tables Vol C Tables 4.2.6.8 and 6.1.1.4'
H H 0.0000 0.0000 'International Tables Vol C Tables 4.2.6.8 and 6.1.1.4'
N N 0.0061 0.0033 'International Tables Vol C Tables 4.2.6.8 and 6.1.1.4'
O O 0.0106 0.0060 'International Tables Vol C Tables 4.2.6.8 and 6.1.1.4'
Br Br -0.2901 2.4595 'International Tables Vol C Tables 4.2.6.8 and 6.1.1.4'

loop_
_geom_angle_atom_site_label_1
_geom_angle_atom_site_label_2
_geom_angle_atom_site_label_3
_geom_angle
C2 C1 C6 117.35(17)
C2 C1 H1 121.3
C6 C1 H1 121.3
C1 C2 C3 121.45(18)
C1 C2 Br1 119.35(14)
C3 C2 Br1 119.20(14)
C2 C3 C4 120.91(18)
C2 C3 H3 119.5
C4 C3 H3 119.5
C5 C4 C3 117.75(18)
C5 C4 H4 121.1
C3 C4 H4 121.1
C4 C5 C6 121.11(17)
C4 C5 N1 128.32(17)
C6 C5 N1 110.56(16)
C1 C6 C5 121.38(17)
C1 C6 C7 131.27(17)
C5 C6 C7 107.35(16)
O2 C7 C6 131.13(18)
O2 C7 C8 123.80(16)
C6 C7 C8 105.02(15)
O1 C8 N1 127.77(18)
O1 C8 C7 126.40(17)
N1 C8 C7 105.82(15)
N1 C9 C10 111.50(15)
N1 C9 H9A 109.3
C10 C9 H9A 109.3
N1 C9 H9B 109.3
C10 C9 H9B 109.3
H9A C9 H9B 108.0
C9 C10 C11 112.97(15)
C9 C10 H10B 109.0
C11 C10 H10B 109.0
C9 C10 H10A 109.0
C11 C10 H10A 109.0
H10B C10 H10A 107.8
C12 C11 C10 112.51(15)
C12 C11 H11B 109.1
C10 C11 H11B 109.1
C12 C11 H11A 109.1
C10 C11 H11A 109.1
H11B C11 H11A 107.8
C13 C12 C11 113.37(15)
C13 C12 H12B 108.9
C11 C12 H12B 108.9
C13 C12 H12A 108.9
C11 C12 H12A 108.9
H12B C12 H12A 107.7
C14 C13 C12 113.30(15)
C14 C13 H13B 108.9
C12 C13 H13B 108.9
C14 C13 H13A 108.9
C12 C13 H13A 108.9
H13B C13 H13A 107.7
C13 C14 C15 113.41(15)
C13 C14 H14B 108.9
C15 C14 H14B 108.9
C13 C14 H14A 108.9
C15 C14 H14A 108.9
H14B C14 H14A 107.7
C16 C15 C14 112.96(16)
C16 C15 H15B 109.0
C14 C15 H15B 109.0
C16 C15 H15A 109.0
C14 C15 H15A 109.0
H15B C15 H15A 107.8
C15 C16 H16A 109.5
C15 C16 H16C 109.5
H16A C16 H16C 109.5
C15 C16 H16B 109.5
H16A C16 H16B 109.5
H16C C16 H16B 109.5
C22 C17 C18 117.40(17)
C22 C17 H17 121.3
C18 C17 H17 121.3
C17 C18 C19 121.35(18)
C17 C18 Br2 119.87(14)
C19 C18 Br2 118.76(14)
C18 C19 C20 121.06(18)
C18 C19 H19 119.5
C20 C19 H19 119.5
C21 C20 C19 117.54(17)
C21 C20 H20 121.2
C19 C20 H20 121.2
C20 C21 C22 121.12(17)
C20 C21 N2 128.01(17)
C22 C21 N2 110.86(16)
C17 C22 C21 121.52(17)
C17 C22 C23 131.21(17)
C21 C22 C23 107.25(16)
O4 C23 C22 131.15(18)
O4 C23 C24 124.06(17)
C22 C23 C24 104.72(15)
O3 C24 N2 127.65(18)
O3 C24 C23 126.12(17)
N2 C24 C23 106.21(15)
N2 C25 C26 114.12(15)
N2 C25 H25A 108.7
C26 C25 H25A 108.7
N2 C25 H25B 108.7
C26 C25 H25B 108.7
H25A C25 H25B 107.6
C25 C26 C27 110.31(15)
C25 C26 H26A 109.6
C27 C26 H26A 109.6
C25 C26 H26B 109.6
C27 C26 H26B 109.6
H26A C26 H26B 108.1
C28 C27 C26 114.35(15)
C28 C27 H27B 108.7
C26 C27 H27B 108.7
C28 C27 H27A 108.7
C26 C27 H27A 108.7
H27B C27 H27A 107.6
C27 C28 C29 112.95(15)
C27 C28 H28B 109.0
C29 C28 H28B 109.0
C27 C28 H28A 109.0
C29 C28 H28A 109.0
H28B C28 H28A 107.8
C30 C29 C28 114.15(15)
C30 C29 H29B 108.7
C28 C29 H29B 108.7
C30 C29 H29A 108.7
C28 C29 H29A 108.7
H29B C29 H29A 107.6
C31 C30 C29 113.80(15)
C31 C30 H30A 108.8
C29 C30 H30A 108.8
C31 C30 H30B 108.8
C29 C30 H30B 108.8
H30A C30 H30B 107.7
C30 C31 C32 113.48(15)
C30 C31 H31A 108.9
C32 C31 H31A 108.9
C30 C31 H31B 108.9
C32 C31 H31B 108.9
H31A C31 H31B 107.7
C31 C32 H32A 109.5
C31 C32 H32C 109.5
H32A C32 H32C 109.5
C31 C32 H32B 109.5
H32A C32 H32B 109.5
H32C C32 H32B 109.5
C8 N1 C5 111.17(15)
C8 N1 C9 122.78(15)
C5 N1 C9 125.47(15)
C24 N2 C21 110.93(15)
C24 N2 C25 123.13(16)
C21 N2 C25 125.78(15)

loop_
_geom_bond_atom_site_label_1
_geom_bond_atom_site_label_2
_geom_bond_distance
Br1 C2 1.8948(19)
Br2 C18 1.8943(18)
C1 C2 1.384(3)
C1 C6 1.382(3)
C1 H1 0.9500
C2 C3 1.394(3)
C3 C4 1.391(3)
C3 H3 0.9500
C4 C5 1.375(3)
C4 H4 0.9500
C5 C6 1.400(2)
C5 N1 1.413(2)
C6 C7 1.463(3)
C7 O2 1.208(2)
C7 C8 1.558(3)
C8 O1 1.208(2)
C8 N1 1.365(2)
C9 N1 1.461(2)
C9 C10 1.517(2)
C9 H9A 0.9900
C9 H9B 0.9900
C10 C11 1.524(2)
C10 H10B 0.9900
C10 H10A 0.9900
C11 C12 1.526(2)
C11 H11B 0.9900
C11 H11A 0.9900
C12 C13 1.520(2)
C12 H12B 0.9900
C12 H12A 0.9900
C13 C14 1.520(3)
C13 H13B 0.9900
C13 H13A 0.9900
C14 C15 1.526(2)
C14 H14B 0.9900
C14 H14A 0.9900
C15 C16 1.517(3)
C15 H15B 0.9900
C15 H15A 0.9900
C16 H16A 0.9800
C16 H16C 0.9800
C16 H16B 0.9800
C17 C22 1.380(3)
C17 C18 1.384(3)
C17 H17 0.9500
C18 C19 1.390(3)
C19 C20 1.396(3)
C19 H19 0.9500
C20 C21 1.374(2)
C20 H20 0.9500
C21 C22 1.399(3)
C21 N2 1.413(2)
C22 C23 1.471(3)
C23 O4 1.205(2)
C23 C24 1.558(3)
C24 O3 1.213(2)
C24 N2 1.365(2)
C25 N2 1.455(2)
C25 C26 1.525(2)
C25 H25A 0.9900
C25 H25B 0.9900
C26 C27 1.525(2)
C26 H26A 0.9900
C26 H26B 0.9900
C27 C28 1.521(2)
C27 H27B 0.9900
C27 H27A 0.9900
C28 C29 1.523(2)
C28 H28B 0.9900
C28 H28A 0.9900
C29 C30 1.521(2)
C29 H29B 0.9900
C29 H29A 0.9900
C30 C31 1.520(2)
C30 H30A 0.9900
C30 H30B 0.9900
C31 C32 1.526(2)
C31 H31A 0.9900
C31 H31B 0.9900
C32 H32A 0.9800
C32 H32C 0.9800
C32 H32B 0.9800

loop_
_geom_hbond_atom_site_label_D
_geom_hbond_atom_site_label_H
_geom_hbond_atom_site_label_A
_geom_hbond_site_symmetry_A
_geom_hbond_distance_DH
_geom_hbond_distance_HA
_geom_hbond_distance_DA
_geom_hbond_angle_DHA
C10 H10A O4 . 0.99 2.59 3.572(2) 173.7
C19 H19 O1 1_545 0.95 2.51 3.181(2) 128.0
C20 H20 O2 1_545 0.95 2.56 3.457(2) 158.7
C26 H26B O2 1_545 0.99 2.50 3.159(2) 124.1

loop_
_geom_torsion_atom_site_label_1
_geom_torsion_atom_site_label_2
_geom_torsion_atom_site_label_3
_geom_torsion_atom_site_label_4
_geom_torsion
C6 C1 C2 C3 -1.8(3)
C6 C1 C2 Br1 178.44(13)
C1 C2 C3 C4 1.8(3)
Br1 C2 C3 C4 -178.37(14)
C2 C3 C4 C5 0.0(3)
C3 C4 C5 C6 -1.7(3)
C3 C4 C5 N1 177.88(17)
C2 C1 C6 C5 0.0(3)
C2 C1 C6 C7 179.01(18)
C4 C5 C6 C1 1.8(3)
N1 C5 C6 C1 -177.87(16)
C4 C5 C6 C7 -177.43(16)
N1 C5 C6 C7 2.9(2)
C1 C6 C7 O2 -4.6(3)
C5 C6 C7 O2 174.48(19)
C1 C6 C7 C8 178.04(19)
C5 C6 C7 C8 -2.85(19)
O2 C7 C8 O1 3.1(3)
C6 C7 C8 O1 -179.34(19)
O2 C7 C8 N1 -175.73(17)
C6 C7 C8 N1 1.85(19)
N1 C9 C10 C11 -177.08(15)
C9 C10 C11 C12 -177.01(16)
C10 C11 C12 C13 -175.47(16)
C11 C12 C13 C14 176.69(16)
C12 C13 C14 C15 178.53(16)
C13 C14 C15 C16 178.57(17)
C22 C17 C18 C19 -1.6(3)
C22 C17 C18 Br2 176.54(13)
C17 C18 C19 C20 1.5(3)
Br2 C18 C19 C20 -176.63(13)
C18 C19 C20 C21 -0.4(3)
C19 C20 C21 C22 -0.6(3)
C19 C20 C21 N2 178.50(17)
C18 C17 C22 C21 0.6(3)
C18 C17 C22 C23 -177.44(18)
C20 C21 C22 C17 0.5(3)
N2 C21 C22 C17 -178.74(16)
C20 C21 C22 C23 178.98(16)
N2 C21 C22 C23 -0.3(2)
C17 C22 C23 O4 0.7(4)
C21 C22 C23 O4 -177.6(2)
C17 C22 C23 C24 177.60(19)
C21 C22 C23 C24 -0.65(19)
O4 C23 C24 O3 0.0(3)
C22 C23 C24 O3 -177.20(18)
O4 C23 C24 N2 178.57(18)
C22 C23 C24 N2 1.39(19)
N2 C25 C26 C27 177.96(15)
C25 C26 C27 C28 170.44(15)
C26 C27 C28 C29 179.20(15)
C27 C28 C29 C30 179.83(15)
C28 C29 C30 C31 177.15(16)
C29 C30 C31 C32 -177.35(15)
O1 C8 N1 C5 -178.94(19)
C7 C8 N1 C5 -0.2(2)
O1 C8 N1 C9 -7.3(3)
C7 C8 N1 C9 171.50(15)
C4 C5 N1 C8 178.64(18)
C6 C5 N1 C8 -1.7(2)
C4 C5 N1 C9 7.3(3)
C6 C5 N1 C9 -173.12(16)
C10 C9 N1 C8 -84.4(2)
C10 C9 N1 C5 86.0(2)
O3 C24 N2 C21 176.94(19)
C23 C24 N2 C21 -1.61(19)
O3 C24 N2 C25 1.3(3)
C23 C24 N2 C25 -177.24(15)
C20 C21 N2 C24 -177.93(17)
C22 C21 N2 C24 1.3(2)
C20 C21 N2 C25 -2.4(3)
C22 C21 N2 C25 176.75(16)
C26 C25 N2 C24 -99.72(19)
C26 C25 N2 C21 85.3(2)

_cod_database_fobs_code 1542879
